data_8106373
loop_
_publ_author_name
'Hong, Yong'
'Liu, Wei'
'Gou, Gaozhang'

_publ_section_title
;
 Crystal structure of
 [4-chloro-2-(((2-((3-ethoxy-2-oxidobenzylidene)amino)phenyl)imino)(phenyl)methyl)phenolato-\k4
 N,N&#x2032;,O,O&#x2032;}nickel(II) - ethyl acetate (1/1), C32H29ClN2NiO5
;
_journal_issue 6
_journal_name_full 'Zeitschrift f\"ur Kristallographie - New Crystal Structures'
_journal_page_first 989
_journal_page_last 991
_journal_paper_doi 10.1515/ncrs-2018-0071
_journal_volume 233
_journal_year 2018
_chemical_formula_moiety 'C28 H21 Cl N2 Ni O3, C4 H5 O2'
_chemical_formula_sum 'C32 H29 Cl N2 Ni O5'
_chemical_formula_weight 615.73
_space_group_crystal_system triclinic
_space_group_IT_number 2
_space_group_name_Hall '-P 1'
_space_group_name_H-M_alt 'P -1'
_atom_sites_solution_hydrogens geom
_atom_sites_solution_primary iterative
_cell_angle_alpha 83.025(2)
_cell_angle_beta 77.437(2)
_cell_angle_gamma 66.240(2)
_cell_formula_units_Z 2
_cell_length_a 9.7657(5)
_cell_length_b 10.1262(6)
_cell_length_c 16.0745(9)
_cell_measurement_reflns_used 9981
_cell_measurement_temperature 293(2)
_cell_measurement_theta_max 24.93
_cell_measurement_theta_min 2.32
_cell_volume 1419.02(14)
_computing_cell_refinement 'SAINT v8.37A (Bruker, 2015)'
_computing_data_reduction 'SAINT v8.37A (Bruker, 2015)'
_computing_molecular_graphics 'Olex2 (Dolomanov et al., 2009)'
_computing_publication_material 'Olex2 (Dolomanov et al., 2009)'
_computing_structure_refinement 'XL (Sheldrick, 2008)'
_computing_structure_solution
;
Superflip (Palatinus & Chapuis, 2007;Palatinus & van der Lee, 2008;
Palatinus et al., 2012)
;
_diffrn_ambient_temperature 293(2)
_diffrn_measured_fraction_theta_full 1.000
_diffrn_measured_fraction_theta_max 1.000
_diffrn_measurement_device_type 'CCD area detector'
_diffrn_measurement_method 'phi and omega scans'
_diffrn_radiation_monochromator graphite
_diffrn_radiation_type MoK\a
_diffrn_radiation_wavelength 0.71073
_diffrn_reflns_av_R_equivalents 0.0527
_diffrn_reflns_av_unetI/netI 0.0351
_diffrn_reflns_Laue_measured_fraction_full 1.000
_diffrn_reflns_Laue_measured_fraction_max 1.000
_diffrn_reflns_limit_h_max 11
_diffrn_reflns_limit_h_min -11
_diffrn_reflns_limit_k_max 12
_diffrn_reflns_limit_k_min -12
_diffrn_reflns_limit_l_max 19
_diffrn_reflns_limit_l_min -19
_diffrn_reflns_number 32913
_diffrn_reflns_point_group_measured_fraction_full 1.000
_diffrn_reflns_point_group_measured_fraction_max 1.000
_diffrn_reflns_theta_full 25.010
_diffrn_reflns_theta_max 25.010
_diffrn_reflns_theta_min 2.319
_exptl_absorpt_coefficient_mu 0.823
_exptl_absorpt_correction_T_max 0.7413
_exptl_absorpt_correction_T_min 0.7085
_exptl_absorpt_correction_type multi-scan
_exptl_absorpt_process_details
;
SADABS-2016/2 (Bruker,2016/2) was used for absorption correction.
wR2(int) was 0.0585 before and 0.0536 after correction.
The Ratio of minimum to maximum transmission is 0.9558.
The \l/2 correction factor is Not present.
;
_exptl_crystal_colour colorless
_exptl_crystal_density_diffrn 1.441
_exptl_crystal_density_meas .
_exptl_crystal_description block
_exptl_crystal_F_000 640
_exptl_crystal_size_max 0.32
_exptl_crystal_size_mid 0.21
_exptl_crystal_size_min 0.11
_refine_diff_density_max 0.410
_refine_diff_density_min -0.270
_refine_diff_density_rms 0.054
_refine_ls_extinction_coef .
_refine_ls_extinction_method none
_refine_ls_goodness_of_fit_ref 1.076
_refine_ls_hydrogen_treatment constr
_refine_ls_matrix_type full
_refine_ls_number_parameters 372
_refine_ls_number_reflns 4987
_refine_ls_number_restraints 0
_refine_ls_restrained_S_all 1.076
_refine_ls_R_factor_all 0.0582
_refine_ls_R_factor_gt 0.0403
_refine_ls_shift/su_max 0.001
_refine_ls_shift/su_mean 0.000
_refine_ls_structure_factor_coef Fsqd
_refine_ls_weighting_details 'w=1/[\s^2^(Fo^2^)+(0.0370P)^2^+0.8655P] where P=(Fo^2^+2Fc^2^)/3'
_refine_ls_weighting_scheme calc
_refine_ls_wR_factor_gt 0.0848
_refine_ls_wR_factor_ref 0.0908
_reflns_Friedel_coverage 0.000
_reflns_Friedel_fraction_full .
_reflns_Friedel_fraction_max .
_reflns_number_gt 4029
_reflns_number_total 4987
_reflns_threshold_expression 'I > 2\s(I)'
_cod_data_source_file suppl_ncrs-2018-0071_suppl.cif
_cod_data_source_block 111
_cod_database_code 8106373
_shelx_space_group_comment
;
The symmetry employed for this shelxl refinement is uniquely defined
by the following loop, which should always be used as a source of
symmetry information in preference to the above space-group names.
They are only intended as comments.
;
_shelx_estimated_absorpt_t_max 0.915
_shelx_estimated_absorpt_t_min 0.779
_olex2_refinement_description
;
1. Fixed Uiso
 At 1.2 times of:
  All C(H) groups, All C(H,H) groups
 At 1.5 times of:
  All C(H,H,H) groups
2.a Secondary CH2 refined with riding coordinates:
 C2(H2A,H2B), C31(H31A,H31B)
2.b Aromatic/amide H refined with riding coordinates:
 C12(H12), C11(H11), C25(H25), C28(H28), C13(H13), C14(H14), C22(H22), C9(H9),
 C6(H6), C18(H18), C26(H26), C21(H21), C4(H4), C5(H5), C19(H19), C20(H20)
2.c Idealised Me refined as rotating group:
 C1(H1A,H1B,H1C), C32(H32A,H32B,H32C)
;
_olex2_submission_special_instructions 'No special instructions were received'

loop_
_space_group_symop_operation_xyz
'x, y, z'
'-x, -y, -z'

loop_
_atom_site_label
_atom_site_type_symbol
_atom_site_fract_x
_atom_site_fract_y
_atom_site_fract_z
_atom_site_U_iso_or_equiv
_atom_site_adp_type
_atom_site_occupancy
_atom_site_site_symmetry_order
_atom_site_calc_flag
_atom_site_refinement_flags_posn
_atom_site_refinement_flags_adp
_atom_site_refinement_flags_occupancy
_atom_site_disorder_assembly
_atom_site_disorder_group
Ni1 Ni 0.30792(4) 0.37454(4) 0.64762(2) 0.02772(11) Uani 1 1 d . . . . .
Cl1 Cl -0.23263(13) 0.32020(12) 1.01227(6) 0.0815(3) Uani 1 1 d . . . . .
O2 O 0.42601(19) 0.47224(19) 0.65928(11) 0.0341(4) Uani 1 1 d . . . . .
O3 O 0.1748(2) 0.4804(2) 0.73702(12) 0.0391(5) Uani 1 1 d . . . . .
O1 O 0.5733(2) 0.5936(2) 0.71920(12) 0.0437(5) Uani 1 1 d . . . . .
N1 N 0.4329(2) 0.2829(2) 0.55049(13) 0.0279(5) Uani 1 1 d . . . . .
N2 N 0.2014(2) 0.2561(2) 0.64774(13) 0.0275(5) Uani 1 1 d . . . . .
O5 O 0.3524(3) 0.1789(3) 0.93543(15) 0.0694(7) Uani 1 1 d . . . . .
C23 C 0.0529(3) 0.3147(3) 0.78929(16) 0.0302(6) Uani 1 1 d . . . . .
C8 C 0.5644(3) 0.4484(3) 0.61874(16) 0.0302(6) Uani 1 1 d . . . . .
C16 C 0.1132(3) 0.2266(3) 0.71513(16) 0.0278(6) Uani 1 1 d . . . . .
C24 C 0.0796(3) 0.4414(3) 0.79322(16) 0.0316(6) Uani 1 1 d . . . . .
C15 C 0.2452(3) 0.1860(3) 0.56815(15) 0.0276(6) Uani 1 1 d . . . . .
C10 C 0.3713(3) 0.2028(3) 0.51498(16) 0.0274(6) Uani 1 1 d . . . . .
C12 C 0.3538(3) 0.0722(3) 0.40630(17) 0.0392(7) Uani 1 1 d . . . . .
H12 H 0.390948 0.032008 0.352885 0.047 Uiso 1 1 calc R . . . .
C17 C 0.0767(3) 0.0955(3) 0.71997(16) 0.0306(6) Uani 1 1 d . . . . .
C3 C 0.6490(3) 0.5137(3) 0.64882(17) 0.0333(6) Uani 1 1 d . . . . .
C11 C 0.4249(3) 0.1459(3) 0.43476(16) 0.0349(6) Uani 1 1 d . . . . .
H11 H 0.509197 0.157475 0.400047 0.042 Uiso 1 1 calc R . . . .
C25 C -0.0006(3) 0.5311(3) 0.86344(17) 0.0378(7) Uani 1 1 d . . . . .
H25 H 0.013076 0.616352 0.865176 0.045 Uiso 1 1 calc R . . . .
C28 C -0.0430(3) 0.2795(3) 0.85994(17) 0.0414(7) Uani 1 1 d . . . . .
H28 H -0.056965 0.193763 0.860712 0.050 Uiso 1 1 calc R . . . .
C13 C 0.2263(3) 0.0582(3) 0.45769(17) 0.0397(7) Uani 1 1 d . . . . .
H13 H 0.176948 0.009949 0.437961 0.048 Uiso 1 1 calc R . . . .
C7 C 0.6362(3) 0.3630(3) 0.54644(17) 0.0325(6) Uani 1 1 d . . . . .
C14 C 0.1717(3) 0.1146(3) 0.53733(17) 0.0349(6) Uani 1 1 d . . . . .
H14 H 0.085347 0.105167 0.570836 0.042 Uiso 1 1 calc R . . . .
C22 C -0.0700(3) 0.1067(3) 0.72112(17) 0.0393(7) Uani 1 1 d . . . . .
H22 H -0.148540 0.197215 0.719599 0.047 Uiso 1 1 calc R . . . .
C27 C -0.1152(3) 0.3679(3) 0.92664(18) 0.0446(8) Uani 1 1 d . . . . .
C9 C 0.5633(3) 0.2896(3) 0.51506(17) 0.0327(6) Uani 1 1 d . . . . .
H9 H 0.612731 0.241759 0.464511 0.039 Uiso 1 1 calc R . . . .
C2 C 0.6604(4) 0.6333(4) 0.7645(2) 0.0498(8) Uani 1 1 d . . . . .
H2A H 0.698921 0.700806 0.729961 0.060 Uiso 1 1 calc R . . . .
H2B H 0.746346 0.548553 0.777926 0.060 Uiso 1 1 calc R . . . .
C6 C 0.7849(3) 0.3484(3) 0.50412(19) 0.0418(7) Uani 1 1 d . . . . .
H6 H 0.830256 0.294362 0.455475 0.050 Uiso 1 1 calc R . . . .
C18 C 0.1913(3) -0.0394(3) 0.72479(17) 0.0396(7) Uani 1 1 d . . . . .
H18 H 0.289069 -0.047430 0.726238 0.047 Uiso 1 1 calc R . . . .
C26 C -0.0971(3) 0.4965(3) 0.92850(17) 0.0415(7) Uani 1 1 d . . . . .
H26 H -0.150030 0.558086 0.973448 0.050 Uiso 1 1 calc R . . . .
C21 C -0.0994(4) -0.0165(4) 0.72453(19) 0.0514(9) Uani 1 1 d . . . . .
H21 H -0.197897 -0.009101 0.725783 0.062 Uiso 1 1 calc R . . . .
C4 C 0.7939(3) 0.4944(3) 0.60712(19) 0.0405(7) Uani 1 1 d . . . . .
H4 H 0.848343 0.536289 0.627721 0.049 Uiso 1 1 calc R . . . .
C31 C 0.3058(5) 0.0584(4) 0.9518(3) 0.0772(12) Uani 1 1 d . . . . .
H31A H 0.394328 -0.031728 0.949911 0.093 Uiso 1 1 calc R . . . .
H31B H 0.249589 0.057986 0.909079 0.093 Uiso 1 1 calc R . . . .
C5 C 0.8609(3) 0.4126(3) 0.5342(2) 0.0443(8) Uani 1 1 d . . . . .
H5 H 0.958390 0.402279 0.506106 0.053 Uiso 1 1 calc R . . . .
C19 C 0.1621(4) -0.1623(3) 0.72748(19) 0.0541(9) Uani 1 1 d . . . . .
H19 H 0.239839 -0.253042 0.730215 0.065 Uiso 1 1 calc R . . . .
C20 C 0.0167(5) -0.1497(4) 0.7261(2) 0.0611(10) Uani 1 1 d . . . . .
H20 H -0.002722 -0.232395 0.726165 0.073 Uiso 1 1 calc R . . . .
C1 C 0.5594(4) 0.7013(4) 0.8442(2) 0.0716(11) Uani 1 1 d . . . . .
H1A H 0.472789 0.782797 0.830338 0.107 Uiso 1 1 calc GR . . . .
H1B H 0.614432 0.732633 0.874790 0.107 Uiso 1 1 calc GR . . . .
H1C H 0.525632 0.632228 0.879123 0.107 Uiso 1 1 calc GR . . . .
O4 O 0.4719(4) 0.1022(4) 0.8062(2) 0.1100(11) Uani 1 1 d . . . . .
C29 C 0.4823(6) 0.3156(5) 0.8531(3) 0.0885(13) Uani 1 1 d . . . . .
C32 C 0.2080(6) 0.0744(5) 1.0378(3) 0.0997(15) Uani 1 1 d . . . . .
H32A H 0.121950 0.164885 1.039380 0.150 Uiso 1 1 calc GR . . . .
H32B H 0.265538 0.071984 1.079774 0.150 Uiso 1 1 calc GR . . . .
H32C H 0.173125 -0.003231 1.049850 0.150 Uiso 1 1 calc GR . . . .
C30 C 0.4392(5) 0.1886(5) 0.8603(3) 0.0750(12) Uani 1 1 d . . . . .

loop_
_atom_site_aniso_label
_atom_site_aniso_U_11
_atom_site_aniso_U_22
_atom_site_aniso_U_33
_atom_site_aniso_U_23
_atom_site_aniso_U_13
_atom_site_aniso_U_12
Ni1 0.02702(19) 0.0266(2) 0.02997(19) -0.00700(13) 0.00162(13) -0.01272(15)
Cl1 0.1032(8) 0.1008(8) 0.0505(5) -0.0256(5) 0.0372(5) -0.0696(7)
O2 0.0298(10) 0.0369(11) 0.0378(10) -0.0101(8) 0.0030(8) -0.0174(9)
O3 0.0400(11) 0.0375(11) 0.0415(11) -0.0165(9) 0.0128(9) -0.0227(10)
O1 0.0374(11) 0.0533(13) 0.0481(12) -0.0135(10) -0.0042(9) -0.0240(10)
N1 0.0287(12) 0.0230(12) 0.0296(12) -0.0024(9) -0.0013(9) -0.0093(10)
N2 0.0262(11) 0.0259(12) 0.0300(12) -0.0054(9) -0.0021(9) -0.0101(10)
O5 0.0843(18) 0.0664(17) 0.0527(15) -0.0100(13) -0.0006(13) -0.0283(15)
C23 0.0272(14) 0.0338(16) 0.0314(14) -0.0048(12) -0.0020(11) -0.0144(12)
C8 0.0248(14) 0.0266(15) 0.0367(15) 0.0046(12) -0.0034(12) -0.0101(12)
C16 0.0228(13) 0.0276(15) 0.0313(14) -0.0028(11) -0.0033(11) -0.0085(11)
C24 0.0253(14) 0.0350(16) 0.0328(15) -0.0069(12) -0.0027(12) -0.0097(12)
C15 0.0301(14) 0.0236(14) 0.0272(14) -0.0030(11) -0.0053(11) -0.0078(12)
C10 0.0289(14) 0.0187(13) 0.0298(14) -0.0008(11) -0.0052(11) -0.0046(11)
C12 0.0515(18) 0.0341(16) 0.0280(15) -0.0063(12) -0.0070(13) -0.0114(14)
C17 0.0372(15) 0.0312(16) 0.0261(14) -0.0024(11) -0.0010(11) -0.0181(13)
C3 0.0318(15) 0.0294(15) 0.0388(16) 0.0022(12) -0.0055(12) -0.0136(12)
C11 0.0370(16) 0.0326(16) 0.0297(15) -0.0027(12) 0.0002(12) -0.0107(13)
C25 0.0409(16) 0.0398(17) 0.0351(16) -0.0134(13) -0.0016(13) -0.0176(14)
C28 0.0459(17) 0.0449(18) 0.0372(16) -0.0075(14) 0.0019(14) -0.0249(15)
C13 0.0483(18) 0.0392(17) 0.0364(16) -0.0051(13) -0.0133(14) -0.0183(14)
C7 0.0282(14) 0.0273(15) 0.0376(15) 0.0013(12) -0.0003(12) -0.0100(12)
C14 0.0347(15) 0.0351(16) 0.0345(15) -0.0031(12) -0.0057(12) -0.0130(13)
C22 0.0413(17) 0.0428(18) 0.0380(16) -0.0049(13) -0.0019(13) -0.0223(15)
C27 0.0443(17) 0.059(2) 0.0331(16) -0.0108(14) 0.0101(13) -0.0287(16)
C9 0.0324(15) 0.0267(15) 0.0327(15) -0.0041(12) 0.0036(12) -0.0093(12)
C2 0.0517(19) 0.054(2) 0.054(2) -0.0025(16) -0.0205(16) -0.0257(17)
C6 0.0310(15) 0.0372(17) 0.0503(18) -0.0054(14) 0.0054(13) -0.0116(13)
C18 0.0489(18) 0.0357(17) 0.0312(15) -0.0029(13) -0.0059(13) -0.0137(15)
C26 0.0410(17) 0.053(2) 0.0304(15) -0.0157(14) 0.0017(13) -0.0179(15)
C21 0.066(2) 0.073(3) 0.0366(17) -0.0059(16) -0.0030(16) -0.051(2)
C4 0.0315(15) 0.0391(17) 0.0550(19) 0.0021(15) -0.0084(14) -0.0187(14)
C31 0.093(3) 0.062(3) 0.075(3) -0.017(2) -0.007(2) -0.028(2)
C5 0.0279(15) 0.0388(18) 0.061(2) 0.0001(15) 0.0034(14) -0.0140(14)
C19 0.084(3) 0.0308(18) 0.0428(19) -0.0001(14) -0.0066(18) -0.0201(18)
C20 0.110(3) 0.052(2) 0.0414(19) -0.0037(16) -0.007(2) -0.055(2)
C1 0.061(2) 0.082(3) 0.074(3) -0.035(2) -0.015(2) -0.020(2)
O4 0.130(3) 0.113(3) 0.068(2) -0.0302(19) 0.0148(19) -0.037(2)
C29 0.107(4) 0.097(3) 0.076(3) 0.012(2) -0.015(3) -0.059(3)
C32 0.124(4) 0.084(3) 0.087(3) -0.009(3) 0.015(3) -0.052(3)
C30 0.066(3) 0.088(3) 0.049(2) -0.006(2) -0.011(2) -0.007(2)

loop_
_atom_type_symbol
_atom_type_description
_atom_type_scat_dispersion_real
_atom_type_scat_dispersion_imag
_atom_type_scat_source
C C 0.0033 0.0016 'International Tables Vol C Tables 4.2.6.8 and 6.1.1.4'
H H 0.0000 0.0000 'International Tables Vol C Tables 4.2.6.8 and 6.1.1.4'
Cl Cl 0.1484 0.1585 'International Tables Vol C Tables 4.2.6.8 and 6.1.1.4'
N N 0.0061 0.0033 'International Tables Vol C Tables 4.2.6.8 and 6.1.1.4'
Ni Ni 0.3393 1.1124 'International Tables Vol C Tables 4.2.6.8 and 6.1.1.4'
O O 0.0106 0.0060 'International Tables Vol C Tables 4.2.6.8 and 6.1.1.4'

loop_
_geom_angle_atom_site_label_1
_geom_angle_atom_site_label_2
_geom_angle_atom_site_label_3
_geom_angle
_geom_angle_site_symmetry_1
_geom_angle_site_symmetry_3
O2 Ni1 N2 171.71(9) . .
O3 Ni1 O2 84.65(8) . .
O3 Ni1 N1 174.32(9) . .
O3 Ni1 N2 94.79(8) . .
N1 Ni1 O2 95.04(8) . .
N1 Ni1 N2 86.34(9) . .
C8 O2 Ni1 126.50(17) . .
C24 O3 Ni1 125.98(17) . .
C3 O1 C2 117.4(2) . .
C10 N1 Ni1 112.73(16) . .
C9 N1 Ni1 125.82(18) . .
C9 N1 C10 121.4(2) . .
C16 N2 Ni1 124.40(17) . .
C16 N2 C15 124.0(2) . .
C15 N2 Ni1 111.11(15) . .
C30 O5 C31 118.1(3) . .
C24 C23 C16 122.6(2) . .
C28 C23 C16 119.9(2) . .
C28 C23 C24 117.4(2) . .
O2 C8 C3 118.1(2) . .
O2 C8 C7 124.3(2) . .
C7 C8 C3 117.6(2) . .
N2 C16 C23 121.9(2) . .
N2 C16 C17 121.1(2) . .
C23 C16 C17 116.9(2) . .
O3 C24 C23 124.3(2) . .
O3 C24 C25 117.2(2) . .
C25 C24 C23 118.5(2) . .
C10 C15 N2 113.6(2) . .
C14 C15 N2 127.9(2) . .
C14 C15 C10 118.4(2) . .
C15 C10 N1 114.0(2) . .
C11 C10 N1 125.2(2) . .
C11 C10 C15 120.8(2) . .
C11 C12 C13 119.6(3) . .
C22 C17 C16 121.5(2) . .
C18 C17 C16 119.1(2) . .
C18 C17 C22 119.4(3) . .
O1 C3 C8 114.4(2) . .
O1 C3 C4 125.3(2) . .
C4 C3 C8 120.3(3) . .
C12 C11 C10 120.1(3) . .
C26 C25 C24 122.1(3) . .
C27 C28 C23 121.6(3) . .
C14 C13 C12 120.9(3) . .
C8 C7 C6 120.3(2) . .
C9 C7 C8 121.1(2) . .
C9 C7 C6 118.6(2) . .
C13 C14 C15 120.2(3) . .
C21 C22 C17 120.0(3) . .
C28 C27 Cl1 120.0(2) . .
C28 C27 C26 121.2(3) . .
C26 C27 Cl1 118.8(2) . .
N1 C9 C7 125.9(2) . .
O1 C2 C1 107.9(3) . .
C5 C6 C7 120.4(3) . .
C19 C18 C17 120.5(3) . .
C25 C26 C27 118.9(3) . .
C20 C21 C22 119.9(3) . .
C3 C4 C5 121.0(3) . .
O5 C31 C32 107.7(3) . .
C6 C5 C4 120.4(3) . .
C20 C19 C18 119.5(3) . .
C21 C20 C19 120.6(3) . .
O5 C30 C29 112.3(4) . .
O4 C30 O5 120.6(4) . .
O4 C30 C29 127.0(4) . .

loop_
_geom_bond_atom_site_label_1
_geom_bond_atom_site_label_2
_geom_bond_distance
_geom_bond_site_symmetry_2
Ni1 O2 1.8445(17) .
Ni1 O3 1.8284(17) .
Ni1 N1 1.843(2) .
Ni1 N2 1.877(2) .
Cl1 C27 1.744(3) .
O2 C8 1.304(3) .
O3 C24 1.296(3) .
O1 C3 1.363(3) .
O1 C2 1.426(3) .
N1 C10 1.414(3) .
N1 C9 1.302(3) .
N2 C16 1.314(3) .
N2 C15 1.436(3) .
O5 C31 1.443(4) .
O5 C30 1.334(4) .
C23 C16 1.447(3) .
C23 C24 1.420(4) .
C23 C28 1.415(4) .
C8 C3 1.431(4) .
C8 C7 1.411(4) .
C16 C17 1.497(3) .
C24 C25 1.415(4) .
C15 C10 1.397(3) .
C15 C14 1.394(3) .
C10 C11 1.383(3) .
C12 C11 1.374(4) .
C12 C13 1.385(4) .
C17 C22 1.387(4) .
C17 C18 1.380(4) .
C3 C4 1.373(4) .
C25 C26 1.361(4) .
C28 C27 1.358(4) .
C13 C14 1.373(4) .
C7 C9 1.410(4) .
C7 C6 1.419(4) .
C22 C21 1.382(4) .
C27 C26 1.388(4) .
C2 C1 1.486(4) .
C6 C5 1.352(4) .
C18 C19 1.379(4) .
C21 C20 1.370(5) .
C4 C5 1.398(4) .
C31 C32 1.485(5) .
C19 C20 1.378(5) .
O4 C30 1.209(5) .
C29 C30 1.491(6) .

loop_
_geom_torsion_atom_site_label_1
_geom_torsion_atom_site_label_2
_geom_torsion_atom_site_label_3
_geom_torsion_atom_site_label_4
_geom_torsion
_geom_torsion_site_symmetry_1
_geom_torsion_site_symmetry_2
_geom_torsion_site_symmetry_3
_geom_torsion_site_symmetry_4
Ni1 O2 C8 C3 -167.06(18) . . . .
Ni1 O2 C8 C7 13.5(4) . . . .
Ni1 O3 C24 C23 -6.6(4) . . . .
Ni1 O3 C24 C25 172.46(19) . . . .
Ni1 N1 C10 C15 -11.6(3) . . . .
Ni1 N1 C10 C11 167.3(2) . . . .
Ni1 N1 C9 C7 3.0(4) . . . .
Ni1 N2 C16 C23 18.9(3) . . . .
Ni1 N2 C16 C17 -158.19(19) . . . .
Ni1 N2 C15 C10 9.5(3) . . . .
Ni1 N2 C15 C14 -165.8(2) . . . .
Cl1 C27 C26 C25 177.3(2) . . . .
O2 Ni1 O3 C24 -151.3(2) . . . .
O2 Ni1 N1 C10 -174.47(16) . . . .
O2 Ni1 N1 C9 4.4(2) . . . .
O2 C8 C3 O1 1.0(3) . . . .
O2 C8 C3 C4 -178.6(2) . . . .
O2 C8 C7 C9 -3.4(4) . . . .
O2 C8 C7 C6 177.1(2) . . . .
O3 Ni1 O2 C8 173.2(2) . . . .
O3 Ni1 N2 C16 -26.5(2) . . . .
O3 Ni1 N2 C15 161.55(16) . . . .
O3 C24 C25 C26 -176.4(3) . . . .
O1 C3 C4 C5 -178.6(3) . . . .
N1 Ni1 O2 C8 -12.5(2) . . . .
N1 Ni1 N2 C16 159.1(2) . . . .
N1 Ni1 N2 C15 -12.87(16) . . . .
N1 C10 C11 C12 -178.6(2) . . . .
N2 Ni1 O3 C24 20.4(2) . . . .
N2 Ni1 N1 C10 13.72(17) . . . .
N2 Ni1 N1 C9 -167.4(2) . . . .
N2 C16 C17 C22 -113.7(3) . . . .
N2 C16 C17 C18 67.4(3) . . . .
N2 C15 C10 N1 1.2(3) . . . .
N2 C15 C10 C11 -177.8(2) . . . .
N2 C15 C14 C13 177.3(2) . . . .
C23 C16 C17 C22 69.1(3) . . . .
C23 C16 C17 C18 -109.9(3) . . . .
C23 C24 C25 C26 2.7(4) . . . .
C23 C28 C27 Cl1 179.9(2) . . . .
C23 C28 C27 C26 -0.4(5) . . . .
C8 C3 C4 C5 0.9(4) . . . .
C8 C7 C9 N1 -5.2(4) . . . .
C8 C7 C6 C5 2.0(4) . . . .
C16 N2 C15 C10 -162.5(2) . . . .
C16 N2 C15 C14 22.3(4) . . . .
C16 C23 C24 O3 -9.4(4) . . . .
C16 C23 C24 C25 171.6(2) . . . .
C16 C23 C28 C27 -172.7(3) . . . .
C16 C17 C22 C21 179.2(2) . . . .
C16 C17 C18 C19 -178.6(2) . . . .
C24 C23 C16 N2 2.5(4) . . . .
C24 C23 C16 C17 179.7(2) . . . .
C24 C23 C28 C27 4.3(4) . . . .
C24 C25 C26 C27 1.2(4) . . . .
C15 N2 C16 C23 -170.2(2) . . . .
C15 N2 C16 C17 12.7(4) . . . .
C15 C10 C11 C12 0.2(4) . . . .
C10 N1 C9 C7 -178.2(2) . . . .
C10 C15 C14 C13 2.3(4) . . . .
C12 C13 C14 C15 -0.7(4) . . . .
C17 C22 C21 C20 -0.5(4) . . . .
C17 C18 C19 C20 -0.6(4) . . . .
C3 O1 C2 C1 -172.3(3) . . . .
C3 C8 C7 C9 177.1(2) . . . .
C3 C8 C7 C6 -2.3(4) . . . .
C3 C4 C5 C6 -1.3(4) . . . .
C11 C12 C13 C14 -1.2(4) . . . .
C28 C23 C16 N2 179.3(2) . . . .
C28 C23 C16 C17 -3.5(4) . . . .
C28 C23 C24 O3 173.7(3) . . . .
C28 C23 C24 C25 -5.3(4) . . . .
C28 C27 C26 C25 -2.4(5) . . . .
C13 C12 C11 C10 1.4(4) . . . .
C7 C8 C3 O1 -179.5(2) . . . .
C7 C8 C3 C4 0.9(4) . . . .
C7 C6 C5 C4 -0.1(4) . . . .
C14 C15 C10 N1 176.9(2) . . . .
C14 C15 C10 C11 -2.1(4) . . . .
C22 C17 C18 C19 2.4(4) . . . .
C22 C21 C20 C19 2.4(5) . . . .
C9 N1 C10 C15 169.4(2) . . . .
C9 N1 C10 C11 -11.7(4) . . . .
C9 C7 C6 C5 -177.5(3) . . . .
C2 O1 C3 C8 165.5(2) . . . .
C2 O1 C3 C4 -14.9(4) . . . .
C6 C7 C9 N1 174.2(3) . . . .
C18 C17 C22 C21 -1.9(4) . . . .
C18 C19 C20 C21 -1.9(5) . . . .
C31 O5 C30 O4 3.3(6) . . . .
C31 O5 C30 C29 -178.3(4) . . . .
C30 O5 C31 C32 -178.5(4) . . . .
